data_4347382
loop_
_publ_author_name
'Escuer, Albert'
'Mayans, J\'ulia'
'Font-Bardia, Merc\`e'

_publ_section_title
;
 Linked Nickel Metallacrowns from a Phosphonate/2-Pyridyloximate Blend of
 Ligands: Structure and Magnetic Properties.
;
_journal_issue 6
_journal_name_full 'Inorganic chemistry'
_journal_page_first 3161
_journal_page_last 3168
_journal_paper_doi 10.1021/acs.inorgchem.6b00103
_journal_volume 55
_journal_year 2016
_chemical_formula_moiety 'C60 H77 Cs2 N12 Ni6 O25 P3, 7(H2 O)'
_chemical_formula_sum 'C60 H91 Cs2 N12 Ni6 O32 P3'
_chemical_formula_weight 2203.43
_space_group_crystal_system triclinic
_space_group_IT_number 2
_space_group_name_Hall '-P 1'
_space_group_name_H-M_alt 'P -1'
_atom_sites_solution_hydrogens mixed
_audit_creation_method SHELXL-97
_cell_angle_alpha 82.452(5)
_cell_angle_beta 80.595(5)
_cell_angle_gamma 78.461(5)
_cell_formula_units_Z 2
_cell_length_a 15.7965(19)
_cell_length_b 16.522(2)
_cell_length_c 16.532(2)
_cell_measurement_reflns_used 9570
_cell_measurement_temperature 100(2)
_cell_measurement_theta_max 28.34
_cell_measurement_theta_min 2.39
_cell_volume 4148.9(9)
_computing_cell_refinement 'Bruker SAINT'
_computing_data_collection 'Bruker APEX2'
_computing_data_reduction 'Bruker SAINT'
_computing_molecular_graphics 'Bruker SHELXTL'
_computing_publication_material 'Bruker SHELXTL'
_computing_structure_refinement 'SHELXL-97 (Sheldrick 2008)'
_computing_structure_solution 'SHELXS-97 (Sheldrick 2008)'
_diffrn_ambient_temperature 100(2)
_diffrn_measured_fraction_theta_full 0.999
_diffrn_measured_fraction_theta_max 0.996
_diffrn_measurement_device_type 'D8 Venture'
_diffrn_measurement_method '\f and \w scans'
_diffrn_radiation_type MoK\a
_diffrn_radiation_wavelength 0.71073
_diffrn_reflns_av_R_equivalents 0.0603
_diffrn_reflns_av_unetI/netI 0.0312
_diffrn_reflns_Laue_measured_fraction_full 0.999
_diffrn_reflns_Laue_measured_fraction_max 0.996
_diffrn_reflns_limit_h_max 21
_diffrn_reflns_limit_h_min -21
_diffrn_reflns_limit_k_max 22
_diffrn_reflns_limit_k_min -22
_diffrn_reflns_limit_l_max 22
_diffrn_reflns_limit_l_min -21
_diffrn_reflns_number 166310
_diffrn_reflns_point_group_measured_fraction_full 0.999
_diffrn_reflns_point_group_measured_fraction_max 0.996
_diffrn_reflns_theta_full 25.242
_diffrn_reflns_theta_max 28.358
_diffrn_reflns_theta_min 2.263
_diffrn_source microfocus
_exptl_absorpt_coefficient_mu 2.344
_exptl_absorpt_correction_T_max 0.7457
_exptl_absorpt_correction_T_min 0.6288
_exptl_absorpt_correction_type multi-scan
_exptl_absorpt_process_details SADABS
_exptl_crystal_colour yellow
_exptl_crystal_density_diffrn 1.764
_exptl_crystal_description Prism
_exptl_crystal_F_000 2228
_exptl_crystal_size_max 0.18
_exptl_crystal_size_mid 0.12
_exptl_crystal_size_min 0.03
_refine_diff_density_max 4.444
_refine_diff_density_min -3.279
_refine_diff_density_rms 0.176
_refine_ls_extinction_method none
_refine_ls_goodness_of_fit_ref 1.137
_refine_ls_hydrogen_treatment mixed
_refine_ls_matrix_type full
_refine_ls_number_parameters 1064
_refine_ls_number_reflns 20651
_refine_ls_number_restraints 17
_refine_ls_restrained_S_all 1.137
_refine_ls_R_factor_all 0.0710
_refine_ls_R_factor_gt 0.0619
_refine_ls_shift/su_max 0.000
_refine_ls_shift/su_mean 0.000
_refine_ls_structure_factor_coef Fsqd
_refine_ls_weighting_details
;
 w=1/[\s^2^(Fo^2^)+(0.0405P)^2^+43.1755P]
 where P=(Fo^2^+2Fc^2^)/3
;
_refine_ls_weighting_scheme calc
_refine_ls_wR_factor_gt 0.1464
_refine_ls_wR_factor_ref 0.1523
_reflns_Friedel_coverage 0.000
_reflns_number_gt 18209
_reflns_number_total 20651
_reflns_threshold_expression 'I > 2\s(I)'
_cod_data_source_file ic6b00103_si_001.cif
_cod_data_source_block mo_I06SB68A_0ma_a
_cod_depositor_comments
;
The following automatic conversions were performed:

data item '_exptl_absorpt_correction_type' value 'MULTI-SCAN' was
changed to 'multi-scan' in accordance with the
/home/saulius/struct/COD-crude-data/automatic-downloads/DataCite-retrospective/ACS/depositions/lib/dictionaries/cif_core.dic
dictionary named 'cif_core.dic' version 2.4.2 last updated on
2011-04-26.

Automatic conversion script
Id: cif_fix_values 6909 2019-04-08 15:41:33Z antanas 
;
_cod_database_code 4347382
_shelx_space_group_comment
;
The symmetry employed for this shelxl refinement is uniquely defined
by the following loop, which should always be used as a source of
symmetry information in preference to the above space-group names.
They are only intended as comments.
;

loop_
_space_group_symop_operation_xyz
'x, y, z'
'-x, -y, -z'

loop_
_atom_site_label
_atom_site_type_symbol
_atom_site_fract_x
_atom_site_fract_y
_atom_site_fract_z
_atom_site_U_iso_or_equiv
_atom_site_adp_type
_atom_site_occupancy
_atom_site_site_symmetry_order
_atom_site_calc_flag
_atom_site_refinement_flags_posn
_atom_site_refinement_flags_adp
_atom_site_refinement_flags_occupancy
_atom_site_disorder_assembly
_atom_site_disorder_group
Cs1 Cs 0.04566(2) 0.06132(2) 0.06949(2) 0.02053(8) Uani 1 1 d . . . . .
Ni1 Ni 0.09356(4) 0.27847(4) 0.15894(4) 0.01113(12) Uani 1 1 d . . . . .
Ni2 Ni 0.13913(4) 0.10175(4) 0.28683(4) 0.01092(12) Uani 1 1 d . . . . .
Ni3 Ni 0.27797(4) 0.13829(4) 0.11368(4) 0.01103(12) Uani 1 1 d . . . . .
Ni4 Ni 0.31619(4) 0.41844(4) 0.26693(4) 0.01360(13) Uani 1 1 d . . . . .
Ni5 Ni 0.24615(4) 0.30513(4) 0.44566(4) 0.01415(13) Uani 1 1 d . . . . .
Ni6 Ni 0.44058(4) 0.22864(4) 0.32851(4) 0.01259(12) Uani 1 1 d . . . . .
P1 P 0.07288(8) 0.28131(7) 0.36202(7) 0.0120(2) Uani 1 1 d . . . . .
P2 P 0.28139(8) 0.34096(7) 0.09781(7) 0.0119(2) Uani 1 1 d . . . . .
P3 P 0.35333(8) 0.07274(7) 0.28829(7) 0.0115(2) Uani 1 1 d . . . . .
O1 O 0.1855(2) 0.1874(2) 0.2020(2) 0.0113(6) Uani 1 1 d D . . . .
H1O H 0.212(3) 0.210(3) 0.226(3) 0.014 Uiso 1 1 d D U . . .
O2 O 0.3173(2) 0.3009(2) 0.3280(2) 0.0135(6) Uani 1 1 d D . . . .
H2O H 0.290(3) 0.276(3) 0.308(4) 0.016 Uiso 1 1 d D U . . .
O3 O 0.1921(2) 0.1684(2) 0.0271(2) 0.0154(7) Uani 1 1 d . . . . .
O4 O -0.0007(2) 0.2006(2) 0.1876(2) 0.0151(7) Uani 1 1 d . . . . .
O5 O 0.1702(2) 0.0118(2) 0.2038(2) 0.0156(7) Uani 1 1 d . . . . .
O6 O 0.1105(2) 0.1878(2) 0.3735(2) 0.0135(6) Uani 1 1 d . . . . .
O7 O 0.0573(2) 0.3148(2) 0.2751(2) 0.0148(7) Uani 1 1 d . . . . .
O8 O 0.1285(2) 0.3305(2) 0.3973(2) 0.0161(7) Uani 1 1 d . . . . .
O9 O 0.1846(2) 0.3602(2) 0.1340(2) 0.0131(6) Uani 1 1 d . . . . .
O10 O 0.3162(2) 0.2504(2) 0.0862(2) 0.0138(6) Uani 1 1 d . . . . .
O11 O 0.3381(2) 0.3758(2) 0.1483(2) 0.0146(7) Uani 1 1 d . . . . .
O12 O 0.3678(2) 0.1099(2) 0.1978(2) 0.0130(6) Uani 1 1 d . . . . .
O13 O 0.2600(2) 0.0653(2) 0.3211(2) 0.0144(7) Uani 1 1 d . . . . .
O14 O 0.3920(2) 0.1192(2) 0.3433(2) 0.0147(7) Uani 1 1 d . . . . .
O15 O 0.3571(2) 0.2737(2) 0.4991(2) 0.0215(8) Uani 1 1 d . . . . .
O16 O 0.2890(3) 0.4722(2) 0.3754(2) 0.0213(8) Uani 1 1 d . . . . .
O17 O 0.4981(2) 0.3315(2) 0.3044(2) 0.0195(7) Uani 1 1 d . . . . .
O18 O 0.1830(2) 0.4359(2) 0.2674(2) 0.0157(7) Uani 1 1 d D . . . .
H18A H 0.160(4) 0.405(3) 0.3115(18) 0.019 Uiso 1 1 d D U . . .
H18O H 0.173(4) 0.421(3) 0.2195(15) 0.019 Uiso 1 1 d D U . . .
O19 O 0.2448(2) 0.1782(2) 0.4541(2) 0.0159(7) Uani 1 1 d D . . . .
H19 H 0.202(2) 0.172(4) 0.428(3) 0.019 Uiso 1 1 d D U . . .
H19A H 0.2981(14) 0.156(4) 0.430(3) 0.019 Uiso 1 1 d D U . . .
O20 O 0.4544(2) 0.2290(2) 0.1987(2) 0.0142(6) Uani 1 1 d D . . . .
H20A H 0.429(3) 0.2807(12) 0.182(4) 0.017 Uiso 1 1 d D U . . .
H20O H 0.426(3) 0.190(2) 0.189(4) 0.017 Uiso 1 1 d D U . . .
O21 O 0.1445(4) -0.0264(4) -0.0969(4) 0.0580(7) Uani 1 1 d D . . . .
H21D H 0.163(6) -0.062(4) -0.063(5) 0.070 Uiso 1 1 d D U . . .
H21F H 0.162(6) 0.016(3) -0.109(6) 0.070 Uiso 1 1 d D U . . .
O22 O -0.0740(4) 0.1446(4) -0.0711(4) 0.0580(7) Uani 1 1 d D . . . .
H22A H -0.119(3) 0.147(6) -0.040(4) 0.070 Uiso 1 1 d D U . . .
H22B H -0.071(5) 0.170(5) -0.116(3) 0.070 Uiso 1 1 d D U . . .
O23 O 0.3857(4) 0.5917(4) 0.3900(4) 0.0580(7) Uani 1 1 d . . . . .
O24 O 0.3340(4) 0.5331(4) 0.6028(4) 0.0580(7) Uani 1 1 d . . . . .
O25 O 0.6747(4) 0.3368(4) 0.3011(4) 0.0580(7) Uani 1 1 d . . . . .
O26 O 0.3581(4) 0.3555(4) 0.6403(3) 0.0520(15) Uani 1 1 d . . . . .
N1 N 0.0057(3) 0.3617(3) 0.0867(3) 0.0147(8) Uani 1 1 d . . . . .
N2 N 0.1292(3) 0.2337(2) 0.0444(3) 0.0127(7) Uani 1 1 d . . . . .
N3 N 0.0681(3) 0.0160(3) 0.3619(3) 0.0147(8) Uani 1 1 d . . . . .
N4 N 0.0185(3) 0.1399(3) 0.2475(2) 0.0132(8) Uani 1 1 d . . . . .
N5 N 0.3581(3) 0.0662(3) 0.0226(3) 0.0151(8) Uani 1 1 d . . . . .
N6 N 0.2349(3) 0.0267(3) 0.1437(3) 0.0139(8) Uani 1 1 d . . . . .
N7 N 0.3452(3) 0.5369(3) 0.2105(3) 0.0172(8) Uani 1 1 d . . . . .
N8 N 0.4491(3) 0.3992(3) 0.2687(3) 0.0174(8) Uani 1 1 d . . . . .
N9 N 0.1707(3) 0.3402(3) 0.5641(3) 0.0212(9) Uani 1 1 d . . . . .
N10 N 0.2421(3) 0.4305(3) 0.4352(3) 0.0174(8) Uani 1 1 d . . . . .
N11 N 0.5621(3) 0.1480(3) 0.3624(3) 0.0167(8) Uani 1 1 d . . . . .
N12 N 0.4216(3) 0.2251(3) 0.4543(3) 0.0169(8) Uani 1 1 d . . . . .
C1 C -0.0499(3) 0.4314(3) 0.1048(3) 0.0174(9) Uani 1 1 d . . . . .
C2 C -0.0994(3) 0.4798(3) 0.0471(3) 0.0204(10) Uani 1 1 d . . . . .
H2 H -0.1387 0.5289 0.0617 0.024 Uiso 1 1 calc R U . . .
C3 C -0.0911(4) 0.4558(4) -0.0315(3) 0.0228(11) Uani 1 1 d . . . . .
H3 H -0.1237 0.4886 -0.0716 0.027 Uiso 1 1 calc R U . . .
C4 C -0.0349(3) 0.3841(3) -0.0504(3) 0.0206(10) Uani 1 1 d . . . . .
H4 H -0.0297 0.3653 -0.1031 0.025 Uiso 1 1 calc R U . . .
C5 C 0.0148(3) 0.3389(3) 0.0087(3) 0.0177(10) Uani 1 1 d . . . . .
C6 C 0.0805(3) 0.2672(3) -0.0118(3) 0.0171(9) Uani 1 1 d . . . . .
H6 H 0.1123 0.2715 -0.0692 0.020 Uiso 1 1 calc R U . . .
C7 C -0.0586(4) 0.4575(3) 0.1903(3) 0.0231(11) Uani 1 1 d . . . . .
H7A H -0.0004 0.4519 0.2062 0.035 Uiso 1 1 calc R U . . .
H7B H -0.0924 0.4219 0.2293 0.035 Uiso 1 1 calc R U . . .
H7C H -0.0885 0.5154 0.1909 0.035 Uiso 1 1 calc R U . . .
C8 C 0.0923(3) -0.0460(3) 0.4195(3) 0.0180(10) Uani 1 1 d . . . . .
C9 C 0.0347(4) -0.0970(3) 0.4605(3) 0.0215(10) Uani 1 1 d . . . . .
H9 H 0.0532 -0.1398 0.5015 0.026 Uiso 1 1 calc R U . . .
C10 C -0.0486(4) -0.0852(4) 0.4416(4) 0.0265(12) Uani 1 1 d . . . . .
H10 H -0.0882 -0.1197 0.4690 0.032 Uiso 1 1 calc R U . . .
C11 C -0.0737(4) -0.0220(4) 0.3815(4) 0.0243(11) Uani 1 1 d . . . . .
H11 H -0.1307 -0.0130 0.3665 0.029 Uiso 1 1 calc R U . . .
C12 C -0.0148(3) 0.0277(3) 0.3437(3) 0.0178(10) Uani 1 1 d . . . . .
C13 C -0.0390(3) 0.0958(3) 0.2803(3) 0.0163(9) Uani 1 1 d . . . . .
H13 H -0.1004 0.1268 0.2899 0.020 Uiso 1 1 calc R U . . .
C14 C 0.1830(4) -0.0599(4) 0.4405(4) 0.0280(13) Uani 1 1 d . . . . .
H14A H 0.2228 -0.0938 0.4008 0.042 Uiso 1 1 calc R U . . .
H14B H 0.1843 -0.0888 0.4962 0.042 Uiso 1 1 calc R U . . .
H14C H 0.2013 -0.0063 0.4384 0.042 Uiso 1 1 calc R U . . .
C15 C 0.4203(3) 0.0866(3) -0.0382(3) 0.0189(10) Uani 1 1 d . . . . .
C16 C 0.4628(3) 0.0297(4) -0.0942(3) 0.0214(11) Uani 1 1 d . . . . .
H16 H 0.5071 0.0447 -0.1364 0.026 Uiso 1 1 calc R U . . .
C17 C 0.4414(4) -0.0474(4) -0.0887(4) 0.0261(12) Uani 1 1 d . . . . .
H17 H 0.4707 -0.0861 -0.1263 0.031 Uiso 1 1 calc R U . . .
C18 C 0.3761(4) -0.0676(4) -0.0271(4) 0.0239(11) Uani 1 1 d . . . . .
H18 H 0.3587 -0.1201 -0.0223 0.029 Uiso 1 1 calc R U . . .
C19 C 0.3364(3) -0.0092(3) 0.0279(3) 0.0158(9) Uani 1 1 d . . . . .
C20 C 0.2684(3) -0.0297(3) 0.0944(3) 0.0178(10) Uani 1 1 d . . . . .
H20 H 0.2779 -0.0881 0.1208 0.021 Uiso 1 1 calc R U . . .
C21 C 0.4438(4) 0.1707(4) -0.0471(4) 0.0273(12) Uani 1 1 d . . . . .
H21A H 0.5022 0.1690 -0.0786 0.041 Uiso 1 1 calc R U . . .
H21B H 0.4433 0.1876 0.0077 0.041 Uiso 1 1 calc R U . . .
H21C H 0.4013 0.2106 -0.0761 0.041 Uiso 1 1 calc R U . . .
C22 C -0.0326(3) 0.2939(3) 0.4266(3) 0.0155(9) Uani 1 1 d . . . . .
C23 C -0.1075(3) 0.2839(3) 0.3964(4) 0.0218(11) Uani 1 1 d . . . . .
H23 H -0.1049 0.2779 0.3396 0.026 Uiso 1 1 calc R U . . .
C24 C -0.1856(4) 0.2829(4) 0.4492(4) 0.0287(12) Uani 1 1 d . . . . .
H24 H -0.2357 0.2747 0.4286 0.034 Uiso 1 1 calc R U . . .
C25 C -0.1906(4) 0.2937(4) 0.5316(4) 0.0311(13) Uani 1 1 d . . . . .
H25 H -0.2441 0.2930 0.5673 0.037 Uiso 1 1 calc R U . . .
C26 C -0.1178(4) 0.3056(4) 0.5621(4) 0.0278(12) Uani 1 1 d . . . . .
H26 H -0.1213 0.3134 0.6185 0.033 Uiso 1 1 calc R U . . .
C27 C -0.0392(4) 0.3063(3) 0.5092(3) 0.0207(10) Uani 1 1 d . . . . .
H27 H 0.0104 0.3152 0.5300 0.025 Uiso 1 1 calc R U . . .
C28 C 0.2918(3) 0.3967(3) -0.0049(3) 0.0148(9) Uani 1 1 d . . . . .
C29 C 0.2817(3) 0.3575(3) -0.0717(3) 0.0189(10) Uani 1 1 d . . . . .
H29 H 0.2726 0.3017 -0.0630 0.023 Uiso 1 1 calc R U . . .
C30 C 0.2847(4) 0.3987(4) -0.1511(3) 0.0265(12) Uani 1 1 d . . . . .
H30 H 0.2778 0.3714 -0.1960 0.032 Uiso 1 1 calc R U . . .
C31 C 0.2981(4) 0.4809(4) -0.1637(4) 0.0299(13) Uani 1 1 d . . . . .
H31 H 0.2992 0.5098 -0.2174 0.036 Uiso 1 1 calc R U . . .
C32 C 0.3097(4) 0.5202(4) -0.0983(4) 0.0274(12) Uani 1 1 d . . . . .
H32 H 0.3197 0.5757 -0.1073 0.033 Uiso 1 1 calc R U . . .
C33 C 0.3066(3) 0.4780(3) -0.0191(3) 0.0202(10) Uani 1 1 d . . . . .
H33 H 0.3146 0.5052 0.0255 0.024 Uiso 1 1 calc R U . . .
C34 C 0.4162(3) -0.0319(3) 0.2892(3) 0.0164(9) Uani 1 1 d . . . . .
C35 C 0.3783(4) -0.0967(3) 0.2734(4) 0.0257(12) Uani 1 1 d . . . . .
H35 H 0.3181 -0.0866 0.2678 0.031 Uiso 1 1 calc R U . . .
C36 C 0.4278(6) -0.1763(4) 0.2659(5) 0.0455(19) Uani 1 1 d . . . . .
H36 H 0.4014 -0.2202 0.2558 0.055 Uiso 1 1 calc R U . . .
C37 C 0.5163(6) -0.1903(5) 0.2733(5) 0.051(2) Uani 1 1 d . . . . .
H37 H 0.5506 -0.2439 0.2671 0.061 Uiso 1 1 calc R U . . .
C38 C 0.5545(5) -0.1274(5) 0.2896(4) 0.0380(17) Uani 1 1 d . . . . .
H38 H 0.6148 -0.1379 0.2950 0.046 Uiso 1 1 calc R U . . .
C39 C 0.5046(4) -0.0481(4) 0.2981(3) 0.0231(11) Uani 1 1 d . . . . .
H39 H 0.5311 -0.0050 0.3099 0.028 Uiso 1 1 calc R U . . .
C40 C 0.2938(4) 0.6062(3) 0.1819(3) 0.0211(10) Uani 1 1 d . . . . .
C41 C 0.3291(4) 0.6730(3) 0.1389(4) 0.0252(11) Uani 1 1 d . . . . .
H41 H 0.2917 0.7208 0.1177 0.030 Uiso 1 1 calc R U . . .
C42 C 0.4182(4) 0.6700(4) 0.1269(4) 0.0284(12) Uani 1 1 d . . . . .
H42 H 0.4425 0.7150 0.0967 0.034 Uiso 1 1 calc R U . . .
C43 C 0.4711(4) 0.6013(4) 0.1593(4) 0.0276(12) Uani 1 1 d . . . . .
H43 H 0.5324 0.5987 0.1537 0.033 Uiso 1 1 calc R U . . .
C44 C 0.4328(4) 0.5352(3) 0.2007(3) 0.0208(10) Uani 1 1 d . . . . .
C45 C 0.4862(3) 0.4605(3) 0.2364(4) 0.0227(11) Uani 1 1 d . . . . .
H45 H 0.5462 0.4450 0.2057 0.027 Uiso 1 1 calc R U . A 2
C46 C 0.1974(4) 0.6104(4) 0.1984(5) 0.0308(13) Uani 1 1 d . . . . .
H46A H 0.1680 0.6684 0.1908 0.046 Uiso 1 1 calc R U . . .
H46B H 0.1810 0.5872 0.2551 0.046 Uiso 1 1 calc R U . . .
H46C H 0.1800 0.5784 0.1600 0.046 Uiso 1 1 calc R U . . .
C47 C 0.1376(4) 0.2950(4) 0.6308(3) 0.0281(12) Uani 1 1 d . . . . .
C48 C 0.0659(4) 0.3299(5) 0.6848(4) 0.0336(14) Uani 1 1 d . . . . .
H48 H 0.0426 0.2965 0.7311 0.040 Uiso 1 1 calc R U . . .
C49 C 0.0291(4) 0.4123(5) 0.6712(4) 0.0353(15) Uani 1 1 d . . . . .
H49 H -0.0218 0.4353 0.7058 0.042 Uiso 1 1 calc R U . . .
C50 C 0.0669(4) 0.4615(4) 0.6063(4) 0.0329(14) Uani 1 1 d . . . . .
H50 H 0.0450 0.5194 0.5975 0.040 Uiso 1 1 calc R U . . .
C51 C 0.1385(4) 0.4231(4) 0.5542(4) 0.0242(11) Uani 1 1 d . . . . .
C52 C 0.1844(4) 0.4712(3) 0.4871(4) 0.0243(11) Uani 1 1 d . . . . .
H52 H 0.1724 0.5302 0.4818 0.029 Uiso 1 1 calc R U . . .
C53 C 0.1812(5) 0.2058(4) 0.6464(4) 0.0352(14) Uani 1 1 d . . . . .
H53A H 0.1887 0.1785 0.5958 0.053 Uiso 1 1 calc R U . . .
H53B H 0.1447 0.1773 0.6902 0.053 Uiso 1 1 calc R U . . .
H53C H 0.2383 0.2035 0.6632 0.053 Uiso 1 1 calc R U . . .
C54 C 0.6328(3) 0.1085(3) 0.3171(3) 0.0199(10) Uani 1 1 d . . . . .
C55 C 0.6849(4) 0.0360(4) 0.3489(4) 0.0251(12) Uani 1 1 d . . . . .
H55 H 0.7324 0.0074 0.3142 0.030 Uiso 1 1 calc R U . . .
C56 C 0.6672(4) 0.0062(4) 0.4307(4) 0.0278(12) Uani 1 1 d . . . . .
H56 H 0.7021 -0.0427 0.4530 0.033 Uiso 1 1 calc R U . . .
C57 C 0.5978(4) 0.0490(4) 0.4793(4) 0.0295(13) Uani 1 1 d . . . . .
H57 H 0.5848 0.0308 0.5361 0.035 Uiso 1 1 calc R U . . .
C58 C 0.5468(4) 0.1197(4) 0.4436(3) 0.0223(11) Uani 1 1 d . . . . .
C59 C 0.4744(4) 0.1684(4) 0.4929(3) 0.0256(12) Uani 1 1 d . . . . .
H59 H 0.4505 0.1417 0.5473 0.031 Uiso 1 1 calc R U . B 1
C60 C 0.6542(4) 0.1439(4) 0.2297(4) 0.0299(13) Uani 1 1 d . . . . .
H60A H 0.6473 0.1050 0.1924 0.045 Uiso 1 1 calc R U . . .
H60B H 0.7146 0.1530 0.2200 0.045 Uiso 1 1 calc R U . . .
H60C H 0.6147 0.1968 0.2196 0.045 Uiso 1 1 calc R U . . .
Cs2 Cs 0.51132(9) 0.36499(9) 0.48519(7) 0.0482(5) Uani 0.443(2) 1 d . . P C 1
Cs2' Cs 0.46822(6) 0.41372(6) 0.45511(5) 0.0376(3) Uani 0.557(2) 1 d . . P C 2
O1W O 0.2331(3) 0.1133(3) 0.8716(3) 0.0373(11) Uani 1 1 d . . . . .
O2W O 0.4908(3) 0.4201(3) 0.0514(3) 0.0280(9) Uani 1 1 d . . . . .
O3W O 0.5990(3) 0.2672(3) 0.0695(3) 0.0319(10) Uani 1 1 d . . . . .
O4W O 0.7788(3) 0.2022(3) 0.0500(3) 0.0354(10) Uani 1 1 d . . . . .
O5W O 0.8321(3) 0.2789(3) 0.1747(3) 0.0315(10) Uani 1 1 d . . . . .
O6W O 0.1242(4) 0.8594(3) 0.2303(3) 0.0520(15) Uani 1 1 d . . . . .

loop_
_atom_site_aniso_label
_atom_site_aniso_U_11
_atom_site_aniso_U_22
_atom_site_aniso_U_33
_atom_site_aniso_U_23
_atom_site_aniso_U_13
_atom_site_aniso_U_12
Cs1 0.01865(15) 0.02186(16) 0.02394(16) -0.00788(12) -0.00616(12) -0.00430(12)
Ni1 0.0108(3) 0.0110(3) 0.0115(3) -0.0009(2) -0.0029(2) -0.0010(2)
Ni2 0.0104(3) 0.0108(3) 0.0115(3) -0.0008(2) -0.0018(2) -0.0017(2)
Ni3 0.0100(3) 0.0115(3) 0.0115(3) -0.0023(2) -0.0018(2) -0.0010(2)
Ni4 0.0139(3) 0.0121(3) 0.0160(3) -0.0015(2) -0.0043(2) -0.0032(2)
Ni5 0.0152(3) 0.0151(3) 0.0127(3) -0.0036(2) -0.0028(2) -0.0022(2)
Ni6 0.0123(3) 0.0140(3) 0.0124(3) -0.0015(2) -0.0042(2) -0.0023(2)
P1 0.0116(5) 0.0124(5) 0.0117(5) -0.0020(4) -0.0017(4) -0.0013(4)
P2 0.0118(5) 0.0120(5) 0.0119(5) 0.0003(4) -0.0025(4) -0.0024(4)
P3 0.0103(5) 0.0119(5) 0.0122(5) -0.0013(4) -0.0030(4) -0.0009(4)
O1 0.0118(15) 0.0121(15) 0.0104(15) -0.0009(12) -0.0034(12) -0.0020(12)
O2 0.0109(15) 0.0158(16) 0.0160(16) -0.0047(13) -0.0050(12) -0.0030(12)
O3 0.0131(16) 0.0162(17) 0.0169(17) -0.0056(13) -0.0046(13) 0.0019(13)
O4 0.0159(16) 0.0148(16) 0.0153(16) 0.0016(13) -0.0055(13) -0.0042(13)
O5 0.0133(16) 0.0160(16) 0.0171(17) -0.0035(13) 0.0014(13) -0.0037(13)
O6 0.0153(16) 0.0131(16) 0.0112(15) -0.0022(12) -0.0020(12) 0.0003(12)
O7 0.0158(16) 0.0139(16) 0.0135(16) 0.0001(13) -0.0039(13) 0.0008(13)
O8 0.0154(16) 0.0144(16) 0.0184(17) -0.0032(13) -0.0032(13) -0.0012(13)
O9 0.0112(15) 0.0140(16) 0.0141(16) -0.0015(12) -0.0014(12) -0.0030(12)
O10 0.0118(15) 0.0120(16) 0.0162(16) 0.0005(12) -0.0012(12) -0.0009(12)
O11 0.0144(16) 0.0156(16) 0.0155(16) -0.0016(13) -0.0039(13) -0.0051(13)
O12 0.0138(16) 0.0143(16) 0.0112(15) -0.0005(12) -0.0036(12) -0.0027(12)
O13 0.0113(15) 0.0149(16) 0.0162(16) 0.0000(13) -0.0032(13) -0.0006(12)
O14 0.0148(16) 0.0140(16) 0.0164(16) -0.0030(13) -0.0022(13) -0.0044(13)
O15 0.0194(18) 0.028(2) 0.0178(18) -0.0099(15) -0.0035(14) 0.0001(15)
O16 0.026(2) 0.0185(18) 0.0211(19) -0.0060(14) -0.0039(15) -0.0060(15)
O17 0.0149(17) 0.0168(17) 0.029(2) 0.0007(15) -0.0100(15) -0.0036(14)
O18 0.0152(16) 0.0161(17) 0.0169(17) -0.0025(13) -0.0050(13) -0.0027(13)
O19 0.0160(16) 0.0172(17) 0.0141(16) -0.0022(13) -0.0017(13) -0.0017(13)
O20 0.0142(16) 0.0152(16) 0.0143(16) -0.0007(13) -0.0060(13) -0.0023(13)
O21 0.0524(16) 0.0569(17) 0.0677(19) -0.0162(14) -0.0067(14) -0.0117(13)
O22 0.0524(16) 0.0569(17) 0.0677(19) -0.0162(14) -0.0067(14) -0.0117(13)
O23 0.0524(16) 0.0569(17) 0.0677(19) -0.0162(14) -0.0067(14) -0.0117(13)
O24 0.0524(16) 0.0569(17) 0.0677(19) -0.0162(14) -0.0067(14) -0.0117(13)
O25 0.0524(16) 0.0569(17) 0.0677(19) -0.0162(14) -0.0067(14) -0.0117(13)
O26 0.075(4) 0.044(3) 0.035(3) -0.010(2) -0.017(3) 0.005(3)
N1 0.0132(19) 0.0151(19) 0.0160(19) 0.0015(15) -0.0055(15) -0.0026(15)
N2 0.0124(18) 0.0117(18) 0.0152(19) -0.0014(15) -0.0039(15) -0.0031(14)
N3 0.0149(19) 0.0151(19) 0.0142(19) -0.0004(15) -0.0015(15) -0.0044(15)
N4 0.0143(19) 0.0135(19) 0.0123(18) -0.0011(15) -0.0035(15) -0.0022(15)
N5 0.0121(18) 0.017(2) 0.0161(19) -0.0046(16) -0.0010(15) -0.0013(15)
N6 0.0125(18) 0.0140(19) 0.0151(19) -0.0018(15) -0.0036(15) -0.0010(15)
N7 0.020(2) 0.0140(19) 0.019(2) -0.0017(16) -0.0037(16) -0.0062(16)
N8 0.017(2) 0.015(2) 0.021(2) -0.0022(16) -0.0057(16) -0.0017(16)
N9 0.024(2) 0.025(2) 0.018(2) -0.0108(18) -0.0057(17) -0.0060(18)
N10 0.020(2) 0.018(2) 0.016(2) -0.0067(16) -0.0051(16) -0.0046(16)
N11 0.0142(19) 0.020(2) 0.017(2) -0.0007(16) -0.0061(16) -0.0035(16)
N12 0.0141(19) 0.022(2) 0.016(2) -0.0060(16) -0.0043(16) -0.0012(16)
C1 0.015(2) 0.017(2) 0.018(2) 0.0011(18) -0.0024(18) -0.0013(18)
C2 0.017(2) 0.020(2) 0.022(3) -0.003(2) -0.006(2) 0.0027(19)
C3 0.020(3) 0.026(3) 0.021(3) 0.001(2) -0.010(2) 0.001(2)
C4 0.021(2) 0.025(3) 0.017(2) -0.002(2) -0.011(2) 0.000(2)
C5 0.017(2) 0.023(3) 0.015(2) 0.0011(19) -0.0089(18) -0.0047(19)
C6 0.018(2) 0.020(2) 0.013(2) -0.0023(18) -0.0049(18) -0.0023(19)
C7 0.029(3) 0.019(2) 0.020(3) -0.006(2) -0.006(2) 0.005(2)
C8 0.022(2) 0.018(2) 0.013(2) 0.0016(18) -0.0025(19) -0.0046(19)
C9 0.025(3) 0.017(2) 0.021(3) 0.003(2) -0.003(2) -0.005(2)
C10 0.029(3) 0.025(3) 0.026(3) 0.006(2) 0.000(2) -0.014(2)
C11 0.019(2) 0.031(3) 0.024(3) 0.002(2) -0.004(2) -0.010(2)
C12 0.020(2) 0.019(2) 0.015(2) -0.0024(19) -0.0005(18) -0.0068(19)
C13 0.013(2) 0.018(2) 0.018(2) 0.0018(18) -0.0027(18) -0.0043(18)
C14 0.020(3) 0.028(3) 0.031(3) 0.014(2) -0.005(2) -0.003(2)
C15 0.016(2) 0.025(3) 0.014(2) -0.0035(19) -0.0008(18) 0.0007(19)
C16 0.015(2) 0.030(3) 0.018(2) -0.008(2) 0.0006(19) 0.001(2)
C17 0.020(3) 0.035(3) 0.025(3) -0.017(2) 0.000(2) -0.001(2)
C18 0.020(3) 0.025(3) 0.028(3) -0.014(2) -0.002(2) -0.003(2)
C19 0.013(2) 0.018(2) 0.018(2) -0.0067(18) -0.0033(18) -0.0023(18)
C20 0.018(2) 0.016(2) 0.021(2) -0.0063(19) -0.0040(19) -0.0017(18)
C21 0.024(3) 0.025(3) 0.028(3) -0.007(2) 0.010(2) -0.003(2)
C22 0.015(2) 0.012(2) 0.016(2) -0.0020(17) 0.0024(18) 0.0015(17)
C23 0.017(2) 0.023(3) 0.023(3) 0.002(2) -0.004(2) 0.001(2)
C24 0.018(3) 0.030(3) 0.035(3) 0.005(2) -0.003(2) -0.002(2)
C25 0.021(3) 0.031(3) 0.035(3) 0.000(3) 0.008(2) -0.001(2)
C26 0.028(3) 0.030(3) 0.023(3) -0.008(2) 0.006(2) -0.001(2)
C27 0.021(2) 0.021(3) 0.019(2) -0.005(2) -0.001(2) -0.003(2)
C28 0.012(2) 0.015(2) 0.017(2) 0.0015(18) -0.0011(17) -0.0030(17)
C29 0.015(2) 0.025(3) 0.015(2) -0.0006(19) -0.0017(18) -0.0008(19)
C30 0.018(3) 0.042(3) 0.017(3) 0.001(2) -0.004(2) -0.001(2)
C31 0.022(3) 0.045(4) 0.020(3) 0.013(2) -0.003(2) -0.009(3)
C32 0.020(3) 0.030(3) 0.029(3) 0.012(2) -0.005(2) -0.007(2)
C33 0.017(2) 0.021(3) 0.021(3) 0.004(2) -0.0060(19) -0.0033(19)
C34 0.016(2) 0.017(2) 0.014(2) -0.0016(18) -0.0050(18) 0.0042(18)
C35 0.036(3) 0.014(2) 0.027(3) -0.004(2) -0.009(2) 0.000(2)
C36 0.072(5) 0.021(3) 0.046(4) -0.013(3) -0.024(4) 0.005(3)
C37 0.072(6) 0.030(4) 0.044(4) -0.018(3) -0.025(4) 0.029(4)
C38 0.035(3) 0.044(4) 0.022(3) -0.002(3) -0.005(3) 0.024(3)
C39 0.019(3) 0.029(3) 0.018(2) -0.003(2) -0.005(2) 0.004(2)
C40 0.022(3) 0.017(2) 0.026(3) -0.005(2) -0.007(2) -0.003(2)
C41 0.030(3) 0.018(3) 0.028(3) 0.002(2) -0.008(2) -0.005(2)
C42 0.032(3) 0.020(3) 0.031(3) 0.004(2) -0.001(2) -0.008(2)
C43 0.018(3) 0.023(3) 0.042(3) -0.005(2) -0.004(2) -0.005(2)
C44 0.024(3) 0.020(2) 0.021(3) -0.003(2) -0.007(2) -0.007(2)
C45 0.016(2) 0.019(2) 0.035(3) 0.000(2) -0.007(2) -0.0050(19)
C46 0.023(3) 0.019(3) 0.052(4) 0.004(3) -0.012(3) -0.004(2)
C47 0.033(3) 0.039(3) 0.015(2) -0.010(2) -0.001(2) -0.012(3)
C48 0.035(3) 0.047(4) 0.022(3) -0.014(3) 0.004(2) -0.014(3)
C49 0.033(3) 0.047(4) 0.029(3) -0.022(3) 0.007(3) -0.013(3)
C50 0.032(3) 0.035(3) 0.035(3) -0.023(3) 0.003(3) -0.008(3)
C51 0.023(3) 0.029(3) 0.023(3) -0.014(2) -0.004(2) -0.004(2)
C52 0.029(3) 0.018(2) 0.028(3) -0.010(2) -0.004(2) -0.002(2)
C53 0.045(4) 0.041(4) 0.019(3) -0.001(3) -0.004(3) -0.008(3)
C54 0.013(2) 0.026(3) 0.022(3) -0.002(2) -0.0052(19) -0.0038(19)
C55 0.016(2) 0.029(3) 0.029(3) -0.009(2) -0.008(2) 0.005(2)
C56 0.024(3) 0.024(3) 0.033(3) 0.002(2) -0.011(2) 0.004(2)
C57 0.026(3) 0.035(3) 0.023(3) 0.005(2) -0.008(2) 0.004(2)
C58 0.018(2) 0.026(3) 0.020(3) 0.002(2) -0.006(2) 0.001(2)
C59 0.027(3) 0.034(3) 0.013(2) 0.002(2) -0.007(2) 0.001(2)
C60 0.024(3) 0.042(4) 0.020(3) 0.000(2) 0.000(2) -0.001(3)
Cs2 0.0671(9) 0.0525(8) 0.0385(6) -0.0183(5) -0.0054(5) -0.0360(7)
Cs2' 0.0403(5) 0.0436(5) 0.0374(5) -0.0180(4) -0.0059(3) -0.0178(4)
O1W 0.040(3) 0.049(3) 0.026(2) -0.010(2) -0.0125(19) -0.004(2)
O2W 0.023(2) 0.025(2) 0.035(2) 0.0021(17) -0.0025(17) -0.0068(16)
O3W 0.024(2) 0.030(2) 0.036(2) 0.0017(19) -0.0015(18) 0.0007(17)
O4W 0.028(2) 0.043(3) 0.036(2) -0.012(2) -0.0056(19) -0.003(2)
O5W 0.019(2) 0.033(2) 0.044(3) -0.0026(19) -0.0106(18) -0.0032(17)
O6W 0.085(4) 0.039(3) 0.038(3) -0.010(2) 0.004(3) -0.031(3)

loop_
_atom_type_symbol
_atom_type_description
_atom_type_scat_dispersion_real
_atom_type_scat_dispersion_imag
_atom_type_scat_source
C C 0.0033 0.0016 'International Tables Vol C Tables 4.2.6.8 and 6.1.1.4'
H H 0.0000 0.0000 'International Tables Vol C Tables 4.2.6.8 and 6.1.1.4'
N N 0.0061 0.0033 'International Tables Vol C Tables 4.2.6.8 and 6.1.1.4'
O O 0.0106 0.0060 'International Tables Vol C Tables 4.2.6.8 and 6.1.1.4'
P P 0.1023 0.0942 'International Tables Vol C Tables 4.2.6.8 and 6.1.1.4'
Ni Ni 0.3393 1.1124 'International Tables Vol C Tables 4.2.6.8 and 6.1.1.4'
Cs Cs -0.3680 2.1192 'International Tables Vol C Tables 4.2.6.8 and 6.1.1.4'

loop_
_geom_angle_atom_site_label_1
_geom_angle_atom_site_label_2
_geom_angle_atom_site_label_3
_geom_angle
_geom_angle_site_symmetry_1
_geom_angle_site_symmetry_3
O4 Cs1 O21 93.34(14) . 2
O4 Cs1 O3 72.79(9) . .
O21 Cs1 O3 156.57(14) 2 .
O4 Cs1 O5 72.90(9) . .
O21 Cs1 O5 123.10(15) 2 .
O3 Cs1 O5 71.67(9) . .
O4 Cs1 O22 99.94(14) . .
O21 Cs1 O22 63.58(18) 2 .
O3 Cs1 O22 99.55(14) . .
O5 Cs1 O22 169.84(14) . .
O4 Cs1 O21 155.11(13) . .
O21 Cs1 O21 105.92(15) 2 .
O3 Cs1 O21 83.67(13) . .
O5 Cs1 O21 107.65(13) . .
O22 Cs1 O21 75.69(17) . .
O4 Cs1 N4 23.89(9) . .
O21 Cs1 N4 92.69(15) 2 .
O3 Cs1 N4 82.10(10) . .
O5 Cs1 N4 54.02(9) . .
O22 Cs1 N4 120.84(14) . .
O21 Cs1 N4 159.80(13) . .
O4 Cs1 N2 54.25(9) . .
O21 Cs1 N2 133.66(15) 2 .
O3 Cs1 N2 23.71(9) . .
O5 Cs1 N2 81.86(9) . .
O22 Cs1 N2 88.10(14) . .
O21 Cs1 N2 100.89(14) . .
N4 Cs1 N2 70.28(10) . .
O4 Cs1 N6 82.35(9) . .
O21 Cs1 N6 145.84(15) 2 .
O3 Cs1 N6 52.76(10) . .
O5 Cs1 N6 23.68(9) . .
O22 Cs1 N6 150.58(14) . .
O21 Cs1 N6 89.90(13) . .
N4 Cs1 N6 70.05(10) . .
N2 Cs1 N6 69.31(10) . .
O4 Cs1 O22 141.46(14) . 2
O21 Cs1 O22 76.47(17) 2 2
O3 Cs1 O22 126.06(13) . 2
O5 Cs1 O22 81.82(13) . 2
O22 Cs1 O22 107.90(14) . 2
O21 Cs1 O22 60.61(17) . 2
N4 Cs1 O22 118.26(14) . 2
N2 Cs1 O22 149.73(13) . 2
N6 Cs1 O22 85.95(13) . 2
O4 Cs1 C13 38.61(10) . .
O21 Cs1 C13 74.31(15) 2 .
O3 Cs1 C13 102.91(10) . .
O5 Cs1 C13 60.67(10) . .
O22 Cs1 C13 118.17(14) . .
O21 Cs1 C13 162.67(15) . .
N4 Cs1 C13 20.89(10) . .
N2 Cs1 C13 90.42(11) . .
N6 Cs1 C13 81.80(11) . .
O22 Cs1 C13 103.42(15) 2 .
O4 Cs1 C6 61.45(10) . .
O21 Cs1 C6 118.29(15) 2 .
O3 Cs1 C6 38.51(10) . .
O5 Cs1 C6 102.96(10) . .
O22 Cs1 C6 66.99(14) . .
O21 Cs1 C6 95.01(15) . .
N4 Cs1 C6 82.65(11) . .
N2 Cs1 C6 21.12(10) . .
N6 Cs1 C6 89.39(11) . .
O22 Cs1 C6 155.13(15) 2 .
C13 Cs1 C6 100.06(11) . .
O1 Ni1 O7 89.40(13) . .
O1 Ni1 N2 88.35(15) . .
O7 Ni1 N2 176.18(15) . .
O1 Ni1 O4 91.22(13) . .
O7 Ni1 O4 87.89(14) . .
N2 Ni1 O4 89.07(15) . .
O1 Ni1 O9 89.99(13) . .
O7 Ni1 O9 89.88(14) . .
N2 Ni1 O9 93.21(14) . .
O4 Ni1 O9 177.45(14) . .
O1 Ni1 N1 166.44(15) . .
O7 Ni1 N1 104.11(15) . .
N2 Ni1 N1 78.09(16) . .
O4 Ni1 N1 88.09(14) . .
O9 Ni1 N1 91.26(14) . .
O1 Ni1 Cs1 77.00(9) . .
O7 Ni1 Cs1 127.56(10) . .
N2 Ni1 Cs1 48.84(11) . .
O4 Ni1 Cs1 43.12(10) . .
O9 Ni1 Cs1 139.41(9) . .
N1 Ni1 Cs1 93.42(11) . .
O1 Ni2 O13 89.29(13) . .
O1 Ni2 N4 88.85(15) . .
O13 Ni2 N4 177.80(15) . .
O1 Ni2 O6 89.56(13) . .
O13 Ni2 O6 88.82(14) . .
N4 Ni2 O6 92.34(15) . .
O1 Ni2 O5 92.11(14) . .
O13 Ni2 O5 89.42(14) . .
N4 Ni2 O5 89.47(15) . .
O6 Ni2 O5 177.56(14) . .
O1 Ni2 N3 168.03(15) . .
O13 Ni2 N3 102.19(15) . .
N4 Ni2 N3 79.59(16) . .
O6 Ni2 N3 94.01(15) . .
O5 Ni2 N3 84.71(15) . .
O1 Ni2 Cs1 77.54(9) . .
O13 Ni2 Cs1 129.68(10) . .
N4 Ni2 Cs1 48.67(11) . .
O6 Ni2 Cs1 138.39(9) . .
O5 Ni2 Cs1 43.85(10) . .
N3 Ni2 Cs1 92.31(11) . .
O1 Ni3 O10 88.95(13) . .
O1 Ni3 N6 89.07(15) . .
O10 Ni3 N6 177.91(15) . .
O1 Ni3 O3 91.50(13) . .
O10 Ni3 O3 91.43(14) . .
N6 Ni3 O3 87.94(15) . .
O1 Ni3 O12 89.89(13) . .
O10 Ni3 O12 87.01(13) . .
N6 Ni3 O12 93.67(15) . .
O3 Ni3 O12 177.90(14) . .
O1 Ni3 N5 167.37(15) . .
O10 Ni3 N5 102.94(15) . .
N6 Ni3 N5 78.99(16) . .
O3 Ni3 N5 84.05(15) . .
O12 Ni3 N5 94.92(15) . .
O1 Ni3 Cs1 76.61(9) . .
O10 Ni3 Cs1 130.09(10) . .
N6 Ni3 Cs1 48.66(11) . .
O3 Ni3 Cs1 42.72(10) . .
O12 Ni3 Cs1 139.26(9) . .
N5 Ni3 Cs1 92.26(11) . .
O16 Ni4 O18 86.93(15) . .
O16 Ni4 N8 92.59(17) . .
O18 Ni4 N8 178.78(17) . .
O16 Ni4 O2 92.12(14) . .
O18 Ni4 O2 91.09(14) . .
N8 Ni4 O2 87.80(15) . .
O16 Ni4 O11 173.61(15) . .
O18 Ni4 O11 90.38(14) . .
N8 Ni4 O11 90.22(15) . .
O2 Ni4 O11 93.72(13) . .
O16 Ni4 N7 85.65(16) . .
O18 Ni4 N7 101.89(16) . .
N8 Ni4 N7 79.18(17) . .
O2 Ni4 N7 166.67(15) . .
O11 Ni4 N7 89.24(15) . .
O16 Ni4 Cs2' 48.36(11) . .
O18 Ni4 Cs2' 132.08(10) . .
N8 Ni4 Cs2' 47.10(12) . .
O2 Ni4 Cs2' 76.69(9) . .
O11 Ni4 Cs2' 135.88(10) . .
N7 Ni4 Cs2' 92.16(12) . .
O15 Ni5 N10 95.70(17) . .
O15 Ni5 O2 91.67(14) . .
N10 Ni5 O2 89.38(16) . .
O15 Ni5 O8 175.63(16) . .
N10 Ni5 O8 87.52(16) . .
O2 Ni5 O8 91.32(13) . .
O15 Ni5 O19 86.96(15) . .
N10 Ni5 O19 177.33(16) . .
O2 Ni5 O19 90.70(14) . .
O8 Ni5 O19 89.81(14) . .
O15 Ni5 N9 90.13(16) . .
N10 Ni5 N9 77.58(18) . .
O2 Ni5 N9 166.95(16) . .
O8 Ni5 N9 87.68(16) . .
O19 Ni5 N9 102.30(16) . .
O15 Ni5 Cs2' 43.04(12) . .
N10 Ni5 Cs2' 56.77(12) . .
O2 Ni5 Cs2' 74.91(9) . .
O8 Ni5 Cs2' 141.09(10) . .
O19 Ni5 Cs2' 125.80(10) . .
N9 Ni5 Cs2' 97.89(12) . .
N12 Ni6 O17 97.09(17) . .
N12 Ni6 O2 88.48(15) . .
O17 Ni6 O2 91.64(14) . .
N12 Ni6 O14 87.42(16) . .
O17 Ni6 O14 174.01(15) . .
O2 Ni6 O14 92.43(14) . .
N12 Ni6 O20 176.93(16) . .
O17 Ni6 O20 85.66(15) . .
O2 Ni6 O20 90.08(13) . .
O14 Ni6 O20 89.94(14) . .
N12 Ni6 N11 77.49(17) . .
O17 Ni6 N11 92.27(15) . .
O2 Ni6 N11 165.79(15) . .
O14 Ni6 N11 84.84(15) . .
O20 Ni6 N11 103.83(15) . .
N12 Ni6 Cs2' 55.32(13) . .
O17 Ni6 Cs2' 43.20(11) . .
O2 Ni6 Cs2' 80.72(9) . .
O14 Ni6 Cs2' 142.04(10) . .
O20 Ni6 Cs2' 127.06(10) . .
N11 Ni6 Cs2' 92.87(11) . .
N12 Ni6 Cs2 47.48(13) . .
O17 Ni6 Cs2 49.81(11) . .
O2 Ni6 Cs2 93.68(10) . .
O14 Ni6 Cs2 134.19(10) . .
O20 Ni6 Cs2 135.36(10) . .
N11 Ni6 Cs2 78.53(12) . .
O7 P1 O8 112.5(2) . .
O7 P1 O6 114.77(19) . .
O8 P1 O6 110.1(2) . .
O7 P1 C22 107.3(2) . .
O8 P1 C22 106.3(2) . .
O6 P1 C22 105.1(2) . .
O10 P2 O9 114.51(19) . .
O10 P2 O11 111.7(2) . .
O9 P2 O11 110.84(19) . .
O10 P2 C28 105.9(2) . .
O9 P2 C28 106.7(2) . .
O11 P2 C28 106.7(2) . .
O13 P3 O14 112.1(2) . .
O13 P3 O12 114.47(19) . .
O14 P3 O12 110.67(19) . .
O13 P3 C34 106.9(2) . .
O14 P3 C34 107.2(2) . .
O12 P3 C34 104.9(2) . .
Ni1 O1 Ni3 114.21(16) . .
Ni1 O1 Ni2 114.90(16) . .
Ni3 O1 Ni2 113.66(16) . .
Ni4 O2 Ni6 114.29(16) . .
Ni4 O2 Ni5 111.51(16) . .
Ni6 O2 Ni5 112.48(16) . .
N2 O3 Ni3 112.6(3) . .
N2 O3 Cs1 86.5(2) . .
Ni3 O3 Cs1 110.46(14) . .
N4 O4 Ni1 112.4(3) . .
N4 O4 Cs1 86.0(2) . .
Ni1 O4 Cs1 109.18(13) . .
N6 O5 Ni2 112.3(3) . .
N6 O5 Cs1 86.8(2) . .
Ni2 O5 Cs1 108.61(13) . .
P1 O6 Ni2 128.9(2) . .
P1 O7 Ni1 138.0(2) . .
P1 O8 Ni5 136.8(2) . .
P2 O9 Ni1 128.0(2) . .
P2 O10 Ni3 139.7(2) . .
P2 O11 Ni4 133.9(2) . .
P3 O12 Ni3 128.0(2) . .
P3 O13 Ni2 139.2(2) . .
P3 O14 Ni6 135.3(2) . .
N12 O15 Ni5 112.6(3) . .
N12 O15 Cs2 77.4(3) . .
Ni5 O15 Cs2 130.15(18) . .
N12 O15 Cs2' 87.5(3) . .
Ni5 O15 Cs2' 110.52(16) . .
N10 O16 Ni4 113.1(3) . .
N10 O16 Cs2' 94.3(3) . .
Ni4 O16 Cs2' 103.40(14) . .
N8 O17 Ni6 114.5(3) . .
N8 O17 Cs2' 88.7(3) . .
Ni6 O17 Cs2' 108.10(16) . .
N8 O17 Cs2 108.4(3) . .
Ni6 O17 Cs2 100.49(14) . .
Cs1 O21 Cs1 74.08(15) 2 .
Cs1 O22 Cs1 72.10(14) . 2
Cs2' O23 Cs2' 66.34(13) . 2_666
Cs2' O24 Cs2' 66.21(12) 2_666 .
C1 N1 C5 118.2(4) . .
C1 N1 Ni1 130.5(3) . .
C5 N1 Ni1 111.2(3) . .
C6 N2 O3 118.3(4) . .
C6 N2 Ni1 116.4(3) . .
O3 N2 Ni1 125.0(3) . .
C6 N2 Cs1 91.7(3) . .
O3 N2 Cs1 69.8(2) . .
Ni1 N2 Cs1 103.12(14) . .
C8 N3 C12 117.9(4) . .
C8 N3 Ni2 131.2(3) . .
C12 N3 Ni2 110.8(3) . .
C13 N4 O4 119.3(4) . .
C13 N4 Ni2 114.9(3) . .
O4 N4 Ni2 125.5(3) . .
C13 N4 Cs1 92.8(3) . .
O4 N4 Cs1 70.1(2) . .
Ni2 N4 Cs1 103.30(15) . .
C19 N5 C15 118.9(4) . .
C19 N5 Ni3 110.8(3) . .
C15 N5 Ni3 130.2(4) . .
C20 N6 O5 118.6(4) . .
C20 N6 Ni3 115.6(3) . .
O5 N6 Ni3 125.4(3) . .
C20 N6 Cs1 91.5(3) . .
O5 N6 Cs1 69.5(2) . .
Ni3 N6 Cs1 103.64(15) . .
C40 N7 C44 118.4(5) . .
C40 N7 Ni4 131.5(4) . .
C44 N7 Ni4 110.0(3) . .
C45 N8 O17 118.3(4) . .
C45 N8 Ni4 115.2(4) . .
O17 N8 Ni4 126.4(3) . .
C45 N8 Cs2' 96.7(3) . .
O17 N8 Cs2' 66.2(2) . .
Ni4 N8 Cs2' 104.59(17) . .
C45 N8 Cs2 101.9(3) . .
O17 N8 Cs2 51.9(2) . .
Ni4 N8 Cs2 113.45(17) . .
C47 N9 C51 118.4(5) . .
C47 N9 Ni5 132.1(4) . .
C51 N9 Ni5 107.5(4) . .
C52 N10 O16 119.3(5) . .
C52 N10 Ni5 115.8(4) . .
O16 N10 Ni5 124.6(3) . .
C52 N10 Cs2' 118.0(3) . .
O16 N10 Cs2' 64.0(2) . .
Ni5 N10 Cs2' 94.81(15) . .
C54 N11 C58 117.4(4) . .
C54 N11 Ni6 132.2(4) . .
C58 N11 Ni6 107.8(3) . .
C59 N12 O15 118.5(4) . .
C59 N12 Ni6 116.1(4) . .
O15 N12 Ni6 125.3(3) . .
C59 N12 Cs2 92.7(4) . .
O15 N12 Cs2 77.3(3) . .
Ni6 N12 Cs2 103.15(17) . .
C59 N12 Cs2' 111.3(4) . .
O15 N12 Cs2' 68.7(2) . .
Ni6 N12 Cs2' 94.45(16) . .
N1 C1 C2 121.9(5) . .
N1 C1 C7 118.2(4) . .
C2 C1 C7 119.9(5) . .
C3 C2 C1 119.8(5) . .
C4 C3 C2 118.7(5) . .
C3 C4 C5 119.4(5) . .
N1 C5 C4 121.9(5) . .
N1 C5 C6 117.3(4) . .
C4 C5 C6 120.7(5) . .
N2 C6 C5 116.5(4) . .
N2 C6 Cs1 67.2(3) . .
C5 C6 Cs1 120.3(3) . .
N3 C8 C9 121.7(5) . .
N3 C8 C14 118.9(5) . .
C9 C8 C14 119.4(5) . .
C10 C9 C8 120.1(5) . .
C9 C10 C11 118.6(5) . .
C12 C11 C10 119.1(5) . .
N3 C12 C11 122.5(5) . .
N3 C12 C13 116.6(4) . .
C11 C12 C13 120.9(5) . .
N4 C13 C12 118.0(4) . .
N4 C13 Cs1 66.4(3) . .
C12 C13 Cs1 117.0(3) . .
N5 C15 C16 120.5(5) . .
N5 C15 C21 120.0(5) . .
C16 C15 C21 119.5(5) . .
C17 C16 C15 120.8(5) . .
C16 C17 C18 118.6(5) . .
C17 C18 C19 118.5(5) . .
N5 C19 C18 122.7(5) . .
N5 C19 C20 117.7(4) . .
C18 C19 C20 119.6(5) . .
N6 C20 C19 116.5(5) . .
N6 C20 Cs1 67.5(3) . .
C19 C20 Cs1 117.2(3) . .
C27 C22 C23 118.6(5) . .
C27 C22 P1 120.4(4) . .
C23 C22 P1 120.8(4) . .
C24 C23 C22 120.3(5) . .
C25 C24 C23 120.3(6) . .
C24 C25 C26 120.2(5) . .
C25 C26 C27 119.6(6) . .
C22 C27 C26 120.9(5) . .
C33 C28 C29 118.6(5) . .
C33 C28 P2 122.5(4) . .
C29 C28 P2 118.9(4) . .
C30 C29 C28 121.3(5) . .
C29 C30 C31 119.2(6) . .
C32 C31 C30 120.3(5) . .
C31 C32 C33 119.9(6) . .
C28 C33 C32 120.8(5) . .
C39 C34 C35 118.8(5) . .
C39 C34 P3 121.1(4) . .
C35 C34 P3 119.8(4) . .
C36 C35 C34 120.9(6) . .
C37 C36 C35 119.1(7) . .
C38 C37 C36 120.8(6) . .
C37 C38 C39 120.0(6) . .
C34 C39 C38 120.4(6) . .
N7 C40 C41 121.1(5) . .
N7 C40 C46 118.2(5) . .
C41 C40 C46 120.6(5) . .
C42 C41 C40 120.3(5) . .
C43 C42 C41 119.1(5) . .
C42 C43 C44 118.5(5) . .
N7 C44 C43 122.4(5) . .
N7 C44 C45 116.8(5) . .
C43 C44 C45 120.8(5) . .
N8 C45 C44 118.5(5) . .
N8 C45 Cs2' 62.4(3) . .
C44 C45 Cs2' 120.0(4) . .
N9 C47 C48 121.2(6) . .
N9 C47 C53 117.7(5) . .
C48 C47 C53 121.1(6) . .
C49 C48 C47 120.2(6) . .
C48 C49 C50 119.3(6) . .
C49 C50 C51 117.8(6) . .
N9 C51 C50 122.7(6) . .
N9 C51 C52 116.2(5) . .
C50 C51 C52 121.1(6) . .
N10 C52 C51 117.4(5) . .
N11 C54 C55 122.1(5) . .
N11 C54 C60 117.5(5) . .
C55 C54 C60 120.4(5) . .
C56 C55 C54 119.9(5) . .
C57 C56 C55 118.6(5) . .
C56 C57 C58 118.9(6) . .
N11 C58 C57 122.9(5) . .
N11 C58 C59 116.1(5) . .
C57 C58 C59 121.0(5) . .
N12 C59 C58 117.8(5) . .
N12 C59 Cs2 64.8(3) . .
C58 C59 Cs2 109.3(4) . .
O23 Cs2 O15 134.16(15) 2_666 .
O23 Cs2 N12 140.41(16) 2_666 .
O15 Cs2 N12 25.31(10) . .
O23 Cs2 O17 150.47(15) 2_666 .
O15 Cs2 O17 73.58(10) . .
N12 Cs2 O17 58.97(11) . .
O23 Cs2 O26 84.76(16) 2_666 .
O15 Cs2 O26 53.60(13) . .
N12 Cs2 O26 75.54(13) . .
O17 Cs2 O26 124.76(13) . .
O23 Cs2 O24 67.54(17) 2_666 2_666
O15 Cs2 O24 158.31(14) . 2_666
N12 Cs2 O24 140.22(14) . 2_666
O17 Cs2 O24 85.21(14) . 2_666
O26 Cs2 O24 144.12(16) . 2_666
O23 Cs2 C59 119.92(16) 2_666 .
O15 Cs2 C59 40.77(12) . .
N12 Cs2 C59 22.44(12) . .
O17 Cs2 C59 72.16(11) . .
O26 Cs2 C59 77.14(14) . .
O24 Cs2 C59 136.08(15) 2_666 .
O23 Cs2 O25 103.08(16) 2_666 .
O15 Cs2 O25 115.98(12) . .
N12 Cs2 O25 93.28(13) . .
O17 Cs2 O25 47.72(12) . .
O26 Cs2 O25 168.61(15) . .
O24 Cs2 O25 47.20(15) 2_666 .
C59 Cs2 O25 91.70(14) . .
O23 Cs2 N8 149.13(15) 2_666 .
O15 Cs2 N8 75.90(10) . .
N12 Cs2 N8 69.17(11) . .
O17 Cs2 N8 19.69(9) . .
O26 Cs2 N8 118.41(13) . .
O24 Cs2 N8 82.60(14) 2_666 .
C59 Cs2 N8 86.85(11) . .
O25 Cs2 N8 57.78(12) . .
O23 Cs2 Ni6 158.67(13) 2_666 .
O15 Cs2 Ni6 47.82(7) . .
N12 Cs2 Ni6 29.37(8) . .
O17 Cs2 Ni6 29.70(7) . .
O26 Cs2 Ni6 101.43(11) . .
O24 Cs2 Ni6 112.70(12) 2_666 .
C59 Cs2 Ni6 44.05(9) . .
O25 Cs2 Ni6 68.33(10) . .
N8 Cs2 Ni6 42.83(7) . .
O23 Cs2 Cs2 62.76(13) 2_666 2_666
O15 Cs2 Cs2 125.31(9) . 2_666
N12 Cs2 Cs2 147.79(10) . 2_666
O17 Cs2 Cs2 113.42(8) . 2_666
O26 Cs2 Cs2 88.34(11) . 2_666
O24 Cs2 Cs2 59.28(11) 2_666 2_666
C59 Cs2 Cs2 164.62(11) . 2_666
O25 Cs2 Cs2 102.55(11) . 2_666
N8 Cs2 Cs2 95.80(8) . 2_666
Ni6 Cs2 Cs2 137.06(6) . 2_666
O17 Cs2' O23 100.30(14) . .
O17 Cs2' O15 76.29(10) . .
O23 Cs2' O15 120.89(14) . .
O17 Cs2' N8 25.07(10) . .
O23 Cs2' N8 75.68(15) . .
O15 Cs2' N8 85.23(11) . .
O17 Cs2' O16 74.87(10) . .
O23 Cs2' O16 52.04(13) . .
O15 Cs2' O16 71.02(10) . .
N8 Cs2' O16 55.13(10) . .
O17 Cs2' N12 58.20(10) . .
O23 Cs2' N12 134.34(14) . .
O15 Cs2' N12 23.74(10) . .
N8 Cs2' N12 74.41(11) . .
O16 Cs2' N12 82.49(10) . .
O17 Cs2' O24 87.45(13) . 2_666
O23 Cs2' O24 88.31(16) . 2_666
O15 Cs2' O24 148.38(13) . 2_666
N8 Cs2' O24 91.37(14) . 2_666
O16 Cs2' O24 130.85(14) . 2_666
N12 Cs2' O24 125.87(13) . 2_666
O17 Cs2' O26 127.68(13) . .
O23 Cs2' O26 110.37(16) . .
O15 Cs2' O26 51.75(12) . .
N8 Cs2' O26 134.09(13) . .
O16 Cs2' O26 91.65(13) . .
N12 Cs2' O26 70.15(12) . .
O24 Cs2' O26 133.17(16) 2_666 .
O17 Cs2' O24 152.11(13) . .
O23 Cs2' O24 64.35(17) . .
O15 Cs2' O24 91.48(13) . .
N8 Cs2' O24 130.87(14) . .
O16 Cs2' O24 77.47(13) . .
N12 Cs2' O24 114.65(13) . .
O24 Cs2' O24 113.79(12) 2_666 .
O26 Cs2' O24 49.40(15) . .
O17 Cs2' C45 39.18(11) . .
O23 Cs2' C45 63.30(15) . .
O15 Cs2' C45 106.02(11) . .
N8 Cs2' C45 20.90(12) . .
O16 Cs2' C45 62.49(11) . .
N12 Cs2' C45 94.55(11) . .
O24 Cs2' C45 74.80(14) 2_666 .
O26 Cs2' C45 152.03(14) . .
O24 Cs2' C45 126.53(15) . .
O17 Cs2' N10 83.70(10) . .
O23 Cs2' N10 67.91(14) . .
O15 Cs2' N10 53.00(10) . .
N8 Cs2' N10 70.14(11) . .
O16 Cs2' N10 21.78(10) . .
N12 Cs2' N10 69.86(10) . .
O24 Cs2' N10 152.52(14) 2_666 .
O26 Cs2' N10 70.86(13) . .
O24 Cs2' N10 69.12(12) . .
C45 Cs2' N10 82.02(11) . .
O17 Cs2' O23 130.23(12) . 2_666
O23 Cs2' O23 113.66(13) . 2_666
O15 Cs2' O23 111.71(13) . 2_666
N8 Cs2' O23 147.99(13) . 2_666
O16 Cs2' O23 154.89(12) . 2_666
N12 Cs2' O23 110.05(13) . 2_666
O24 Cs2' O23 59.70(16) 2_666 2_666
O26 Cs2' O23 73.49(15) . 2_666
O24 Cs2' O23 77.52(15) . 2_666
C45 Cs2' O23 134.48(13) . 2_666
N10 Cs2' O23 141.80(12) . 2_666

loop_
_geom_bond_atom_site_label_1
_geom_bond_atom_site_label_2
_geom_bond_distance
_geom_bond_site_symmetry_2
Cs1 O4 3.111(4) .
Cs1 O21 3.121(6) 2
Cs1 O3 3.124(4) .
Cs1 O5 3.127(4) .
Cs1 O22 3.229(7) .
Cs1 O21 3.292(7) .
Cs1 N4 3.300(4) .
Cs1 N2 3.323(4) .
Cs1 N6 3.332(4) .
Cs1 O22 3.338(7) 2
Cs1 C13 3.599(5) .
Cs1 C6 3.603(5) .
Ni1 O1 2.015(3) .
Ni1 O7 2.046(3) .
Ni1 N2 2.075(4) .
Ni1 O4 2.116(3) .
Ni1 O9 2.122(3) .
Ni1 N1 2.142(4) .
Ni2 O1 2.017(3) .
Ni2 O13 2.033(3) .
Ni2 N4 2.066(4) .
Ni2 O6 2.085(3) .
Ni2 O5 2.087(4) .
Ni2 N3 2.127(4) .
Ni3 O1 2.016(3) .
Ni3 O10 2.035(3) .
Ni3 N6 2.063(4) .
Ni3 O3 2.077(3) .
Ni3 O12 2.092(3) .
Ni3 N5 2.129(4) .
Ni4 O16 2.050(4) .
Ni4 O18 2.064(4) .
Ni4 N8 2.065(4) .
Ni4 O2 2.067(4) .
Ni4 O11 2.123(3) .
Ni4 N7 2.157(4) .
Ni4 Cs2' 4.2135(11) .
Ni5 O15 2.035(4) .
Ni5 N10 2.045(4) .
Ni5 O2 2.083(4) .
Ni5 O8 2.087(4) .
Ni5 O19 2.088(4) .
Ni5 N9 2.202(5) .
Ni5 Cs2' 4.2801(11) .
Ni6 N12 2.047(4) .
Ni6 O17 2.048(4) .
Ni6 O2 2.071(3) .
Ni6 O14 2.073(3) .
Ni6 O20 2.121(3) .
Ni6 N11 2.215(4) .
Ni6 Cs2' 4.0541(10) .
Ni6 Cs2 4.0642(12) .
P1 O7 1.511(4) .
P1 O8 1.534(4) .
P1 O6 1.539(3) .
P1 C22 1.815(5) .
P2 O10 1.513(3) .
P2 O9 1.534(3) .
P2 O11 1.551(4) .
P2 C28 1.820(5) .
P3 O13 1.509(4) .
P3 O14 1.530(4) .
P3 O12 1.539(3) .
P3 C34 1.812(5) .
O3 N2 1.339(5) .
O4 N4 1.340(5) .
O5 N6 1.341(5) .
O15 N12 1.347(5) .
O15 Cs2 3.076(4) .
O15 Cs2' 3.119(4) .
O16 N10 1.337(6) .
O16 Cs2' 3.237(4) .
O17 N8 1.352(5) .
O17 Cs2' 2.920(4) .
O17 Cs2 3.157(4) .
O21 Cs1 3.121(6) 2
O22 Cs1 3.338(7) 2
O23 Cs2 3.061(7) 2_666
O23 Cs2' 3.098(7) .
O23 Cs2' 3.699(7) 2_666
O24 Cs2 3.280(7) 2_666
O24 Cs2' 3.368(6) 2_666
O24 Cs2' 3.499(6) .
O25 Cs2 3.669(7) .
O26 Cs2 3.237(6) .
O26 Cs2' 3.388(6) .
N1 C1 1.338(6) .
N1 C5 1.369(6) .
N2 C6 1.299(6) .
N3 C8 1.345(6) .
N3 C12 1.362(7) .
N4 C13 1.285(6) .
N5 C19 1.346(6) .
N5 C15 1.346(7) .
N6 C20 1.294(6) .
N7 C40 1.343(7) .
N7 C44 1.362(7) .
N8 C45 1.284(7) .
N8 Cs2' 3.190(4) .
N8 Cs2 3.807(5) .
N9 C47 1.340(8) .
N9 C51 1.361(8) .
N10 C52 1.292(7) .
N10 Cs2' 3.593(4) .
N11 C54 1.340(7) .
N11 C58 1.361(7) .
N12 C59 1.297(7) .
N12 Cs2 3.076(4) .
N12 Cs2' 3.344(5) .
C1 C2 1.398(7) .
C1 C7 1.507(7) .
C2 C3 1.387(8) .
C3 C4 1.369(8) .
C4 C5 1.396(7) .
C5 C6 1.447(7) .
C8 C9 1.397(7) .
C8 C14 1.496(8) .
C9 C10 1.372(8) .
C10 C11 1.387(8) .
C11 C12 1.384(7) .
C12 C13 1.470(7) .
C15 C16 1.401(7) .
C15 C21 1.490(8) .
C16 C17 1.369(8) .
C17 C18 1.385(8) .
C18 C19 1.398(7) .
C19 C20 1.462(7) .
C22 C27 1.392(7) .
C22 C23 1.403(7) .
C23 C24 1.393(8) .
C24 C25 1.384(9) .
C25 C26 1.387(9) .
C26 C27 1.398(8) .
C28 C33 1.393(7) .
C28 C29 1.397(7) .
C29 C30 1.395(7) .
C30 C31 1.398(9) .
C31 C32 1.386(9) .
C32 C33 1.399(8) .
C34 C39 1.397(7) .
C34 C35 1.398(8) .
C35 C36 1.398(8) .
C36 C37 1.394(12) .
C37 C38 1.376(12) .
C38 C39 1.399(8) .
C40 C41 1.396(8) .
C40 C46 1.490(8) .
C41 C42 1.380(9) .
C42 C43 1.371(8) .
C43 C44 1.401(8) .
C44 C45 1.462(8) .
C45 Cs2' 3.574(6) .
C47 C48 1.399(8) .
C47 C53 1.505(10) .
C48 C49 1.373(10) .
C49 C50 1.388(10) .
C50 C51 1.400(8) .
C51 C52 1.457(8) .
C54 C55 1.404(8) .
C54 C60 1.496(8) .
C55 C56 1.381(9) .
C56 C57 1.377(9) .
C57 C58 1.401(8) .
C58 C59 1.456(8) .
C59 Cs2 3.395(7) .
Cs2 O23 3.061(7) 2_666
Cs2 O24 3.280(7) 2_666
Cs2 Cs2 4.489(3) 2_666
Cs2' O24 3.369(6) 2_666
Cs2' O23 3.699(7) 2_666
